data_2006074
loop_
_publ_author_name
'Castellari, C.'
'Ottani, S.'

_publ_section_title
;
 Anti-Inflammatory Drugs. V. [Tris-(2-hydroxymethyl)methyl]ammonium
 2-[(2,6-Dichlorophenyl)amino]phenylacetate (TRISH. D)
;
_journal_issue 4
_journal_name_full 'Acta Crystallographica Section C'
_journal_page_first 482
_journal_page_last 486
_journal_paper_doi 10.1107/S0108270196013649
_journal_volume 53
_journal_year 1997
_chemical_formula_moiety 'C4 H12 N O3 1+, C14 H10 Cl2 N O2 1-'
_chemical_formula_sum 'C18 H22 Cl2 N2 O5'
_chemical_formula_weight 417.28
_chemical_name_systematic
;
 Tris(2-hydroxymethyl)methylammonium (2,6-dichlorophenyl)amino-phenylacetate
 (HTRIS.D)
;
_space_group_IT_number 14
_symmetry_cell_setting monoclinic
_symmetry_space_group_name_Hall '-P 2yab'
_symmetry_space_group_name_H-M 'P 1 21/a 1'
_audit_creation_method SHELXL
_cell_angle_alpha 90.00
_cell_angle_beta 90.12(3)
_cell_angle_gamma 90.00
_cell_formula_units_Z 4
_cell_length_a 10.152(3)
_cell_length_b 9.407(3)
_cell_length_c 19.448(8)
_cell_measurement_reflns_used 25
_cell_measurement_temperature 293(2)
_cell_measurement_theta_max 11
_cell_measurement_theta_min 5
_cell_volume 1857.3(11)
_computing_cell_refinement 'CAD4 software'
_computing_data_collection 'CAD4 software (Enraf-Nonius, 1989)'
_computing_data_reduction 'MolEN (Fair, 1990)'
_computing_molecular_graphics 'SCHAKAL92 (Keller, 1992)'
_computing_publication_material SHELXL93
_computing_structure_refinement 'SHELXL93 (Sheldrick, 1993)'
_computing_structure_solution 'SHELXS86 (Sheldrick, 1990)'
_diffrn_ambient_temperature 298(2)
_diffrn_measurement_device 'Enraf-Nonius CAD4 diffractometer'
_diffrn_measurement_method 'profile data from \w scans'
_diffrn_radiation_monochromator graphite
_diffrn_radiation_source 'fine-focus sealed tube'
_diffrn_radiation_type MoK\a
_diffrn_radiation_wavelength 0.71069
_diffrn_reflns_av_R_equivalents 0.0677
_diffrn_reflns_av_sigmaI/netI 0.0849
_diffrn_reflns_limit_h_max 12
_diffrn_reflns_limit_h_min -12
_diffrn_reflns_limit_k_max 11
_diffrn_reflns_limit_k_min -11
_diffrn_reflns_limit_l_max 23
_diffrn_reflns_limit_l_min 0
_diffrn_reflns_number 6488
_diffrn_reflns_theta_max 25.01
_diffrn_reflns_theta_min 2.95
_diffrn_standards_decay_% 0
_diffrn_standards_interval_time 160
_diffrn_standards_number 3
_exptl_absorpt_coefficient_mu 0.383
_exptl_absorpt_correction_type none
_exptl_crystal_colour colourless
_exptl_crystal_density_diffrn 1.49
_exptl_crystal_density_meas 1.48
_exptl_crystal_density_method
;
flotation in a mixture of 1-bromo-2-chloroethane and p-xylene
;
_exptl_crystal_description plate
_exptl_crystal_F_000 872
_exptl_crystal_size_max 0.20
_exptl_crystal_size_mid 0.15
_exptl_crystal_size_min 0.1
_refine_diff_density_max 0.210
_refine_diff_density_min -0.211
_refine_ls_extinction_coef none
_refine_ls_extinction_method none
_refine_ls_goodness_of_fit_all 0.996
_refine_ls_goodness_of_fit_obs 1.086
_refine_ls_hydrogen_treatment
;H atoms riding except H1, H11, H12, H13, H20, H21 and H22 for which all
 parameters were refined
;
_refine_ls_matrix_type full
_refine_ls_number_parameters 272
_refine_ls_number_reflns 3251
_refine_ls_number_restraints 28
_refine_ls_restrained_S_all 1.008
_refine_ls_restrained_S_obs 1.080
_refine_ls_R_factor_all 0.1153
_refine_ls_R_factor_obs 0.0403
_refine_ls_shift/esd_max -0.069
_refine_ls_shift/esd_mean 0.005
_refine_ls_structure_factor_coef Fsqd
_refine_ls_weighting_details 'w = 1/[\s^2^(Fo^2^)+(0.0354P)^2^+0.0058P] where P=(Fo^2^+2Fc^2^)/3'
_refine_ls_weighting_scheme calc
_refine_ls_wR_factor_all 0.0866
_refine_ls_wR_factor_obs 0.0670
_reflns_number_observed 1804
_reflns_number_total 3258
_reflns_observed_criterion >2sigma(I)
_cod_data_source_file na1262.cif
_cod_data_source_block TRISH.D
_cod_depositor_comments
;
The following automatic conversions were performed:
'_symmetry_cell_setting' value 'Monoclinic' changed to 'monoclinic'
according to '/home/saulius/struct/CIF-dictionaries/cif_core.dic'
dictionary named 'cif_core.dic' version 2.4.1 from 2010-06-29.

Automatic conversion script
Id: cif_fix_enum 1527 2010-12-29 10:47:43Z saulius 

The following automatic conversions were performed:

'_symmetry_cell_setting' value 'Monoclinic' changed to 'monoclinic'
according to /home/saulius/struct/CIF-dictionaries/cif_core.dic
dictionary named 'cif_core.dic' version 2.4.1 from 2010-06-29.

Automatic conversion script
Id: cif_fix_values 1715 2011-07-08 13:25:40Z adriana 

The following automatic conversions were performed:

'_refine_ls_weighting_scheme' value 'calc w =
1/[\s^2^(Fo^2^)+(0.0354P)^2^+0.0058P] where P=(Fo^2^+2Fc^2^)/3' was
changed to 'calc'. New tag '_refine_ls_weighting_details' was
created. The value of the new tag was set to 'w =
1/[\s^2^(Fo^2^)+(0.0354P)^2^+0.0058P] where P=(Fo^2^+2Fc^2^)/3'.

Automatic conversion script
Id: cif_fix_values 3143 2015-03-26 13:38:13Z robertas 
;
_cod_original_sg_symbol_H-M 'P 21/a'
_cod_database_code 2006074

loop_
_symmetry_equiv_pos_as_xyz
'x, y, z'
'-x+1/2, y+1/2, -z'
'-x, -y, -z'
'x-1/2, -y-1/2, z'

loop_
_atom_site_aniso_label
_atom_site_aniso_U_11
_atom_site_aniso_U_12
_atom_site_aniso_U_13
_atom_site_aniso_U_22
_atom_site_aniso_U_23
_atom_site_aniso_U_33
Cl1 0.0653(6) -0.0138(5) 0.0091(4) 0.0452(5) 0.0021(4) 0.0337(4)
Cl2 0.0464(5) -0.0041(4) 0.0079(4) 0.0392(5) 0.0059(4) 0.0391(4)
N1 0.048(2) -0.0086(13) -0.0083(13) 0.028(2) 0.0061(12) 0.0247(14)
C1 0.036(2) -0.0013(15) 0.0051(14) 0.025(2) 0.0009(13) 0.024(2)
C2 0.032(2) -0.0048(15) 0.0045(13) 0.032(2) 0.0007(13) 0.025(2)
C3 0.046(2) -0.011(2) 0.003(2) 0.034(2) -0.0056(15) 0.036(2)
C4 0.059(2) 0.001(2) 0.010(2) 0.028(2) -0.001(2) 0.046(2)
C5 0.055(2) 0.015(2) 0.004(2) 0.036(2) 0.004(2) 0.038(2)
C6 0.039(2) 0.000(2) -0.0009(15) 0.034(2) -0.0020(15) 0.032(2)
C7 0.030(2) 0.0023(14) -0.0045(12) 0.024(2) -0.0033(13) 0.028(2)
C8 0.032(2) -0.0004(15) 0.0002(13) 0.027(2) 0.0027(14) 0.030(2)
C9 0.047(2) 0.005(2) -0.0046(15) 0.036(2) -0.0014(15) 0.027(2)
C10 0.048(2) -0.005(2) -0.009(2) 0.037(2) -0.0064(15) 0.038(2)
C11 0.035(2) -0.004(2) 0.000(2) 0.032(2) -0.003(2) 0.045(2)
C12 0.034(2) 0.0042(15) 0.0011(14) 0.028(2) -0.0020(13) 0.028(2)
C13 0.027(2) -0.0074(15) -0.0034(13) 0.041(2) -0.0021(14) 0.031(2)
C14 0.028(2) -0.0003(15) -0.0001(13) 0.027(2) 0.0004(14) 0.030(2)
O1 0.0557(15) -0.0326(14) -0.0065(11) 0.067(2) 0.0092(11) 0.0317(12)
O2 0.0272(11) -0.0029(10) -0.0026(9) 0.0456(14) -0.0034(10) 0.0273(11)
N2 0.0248(14) -0.0026(13) -0.0011(11) 0.0242(14) -0.0013(12) 0.0252(13)
C15 0.026(2) 0.0032(13) -0.0010(12) 0.0213(15) 0.0005(12) 0.0219(14)
C16 0.032(2) 0.005(2) 0.0028(13) 0.034(2) -0.0032(14) 0.031(2)
C17 0.032(2) -0.0004(14) -0.0066(13) 0.026(2) -0.0030(14) 0.034(2)
C18 0.026(2) 0.0005(14) 0.0001(13) 0.023(2) 0.0031(13) 0.035(2)
O3 0.0229(12) -0.0024(12) 0.0106(11) 0.052(2) -0.0043(12) 0.0577(15)
O4 0.0500(15) -0.0005(11) -0.0034(11) 0.0212(11) -0.0014(11) 0.0419(13)
O5 0.0247(12) 0.0041(10) -0.0035(11) 0.0287(12) -0.0077(10) 0.0402(13)

loop_
_atom_site_label
_atom_site_occupancy
_atom_site_fract_x
_atom_site_fract_y
_atom_site_fract_z
_atom_site_U_iso_or_equiv
_atom_site_thermal_displace_type
_atom_site_calc_flag
_atom_site_refinement_flags
_atom_site_type_symbol
Cl1 1 0.48159(9) 1.22060(9) 0.76043(4) 0.0480(2) Uani d D Cl
Cl2 1 0.21631(8) 0.95171(8) 0.96459(4) 0.0416(2) Uani d D Cl
N1 1 0.2917(3) 1.0072(3) 0.81480(13) 0.0333(7) Uani d . N
H1 1 0.2902(26) 1.0456(31) 0.7761(15) 0.035(9) Uiso d . H
C1 1 0.2790(3) 0.8586(3) 0.81197(14) 0.0284(7) Uani d D C
C2 1 0.1823(3) 0.8000(3) 0.76903(13) 0.0296(7) Uani d D C
C3 1 0.1661(3) 0.6538(3) 0.7699(2) 0.0386(8) Uani d D C
H2 1 0.1009(3) 0.6136(3) 0.7424(2) 0.046 Uiso calc R H
C4 1 0.2432(3) 0.5659(3) 0.8100(2) 0.0445(9) Uani d D C
H3 1 0.2293(3) 0.4682(3) 0.8100(2) 0.053 Uiso calc R H
C5 1 0.3401(3) 0.6241(3) 0.8497(2) 0.0429(9) Uani d D C
H4 1 0.3941(3) 0.5657(3) 0.8761(2) 0.052 Uiso calc R H
C6 1 0.3583(3) 0.7694(3) 0.85068(14) 0.0350(8) Uani d D C
H5 1 0.4248(3) 0.8081(3) 0.87779(14) 0.042 Uiso calc R H
C7 1 0.3604(3) 1.0815(3) 0.86480(14) 0.0271(7) Uani d D C
C8 1 0.3380(3) 1.0655(3) 0.93539(14) 0.0296(7) Uani d D C
C9 1 0.4083(3) 1.1408(3) 0.98402(15) 0.0363(8) Uani d D C
H6 1 0.3932(3) 1.1249(3) 1.03054(15) 0.044 Uiso calc R H
C10 1 0.5005(3) 1.2391(3) 0.9640(2) 0.0411(8) Uani d D C
H7 1 0.5484(3) 1.2894(3) 0.9968(2) 0.049 Uiso calc R H
C11 1 0.5215(3) 1.2627(3) 0.8952(2) 0.0374(8) Uani d D C
H8 1 0.5823(3) 1.3307(3) 0.8812(2) 0.045 Uiso calc R H
C12 1 0.4527(3) 1.1861(3) 0.84707(14) 0.0301(7) Uani d D C
C13 1 0.0955(3) 0.8909(3) 0.72449(14) 0.0329(7) Uani d . C
H9 1 0.0621(3) 0.9689(3) 0.75207(14) 0.039 Uiso calc R H
H10 1 0.0205(3) 0.8345(3) 0.70987(14) 0.039 Uiso calc R H
C14 1 0.1617(3) 0.9526(3) 0.66076(14) 0.0283(7) Uani d . C
O1 1 0.2645(2) 1.0256(3) 0.66902(10) 0.0515(6) Uani d . O
O2 1 0.1130(2) 0.9284(2) 0.60345(9) 0.0334(5) Uani d . O
N2 1 0.2981(2) -0.0568(3) 0.49928(12) 0.0248(6) Uani d D N
H11 1 0.2294(21) -0.0419(25) 0.5281(12) 0.033(8) Uiso d D H
H12 1 0.3615(23) 0.0064(26) 0.5114(15) 0.056(11) Uiso d D H
H13 1 0.3318(25) -0.1441(24) 0.5091(15) 0.055(10) Uiso d D H
C15 1 0.2588(3) -0.0408(3) 0.42534(13) 0.0230(6) Uani d D C
C16 1 0.3769(3) -0.0770(3) 0.38128(14) 0.0323(7) Uani d D C
H14 1 0.4066(3) -0.1729(3) 0.39123(14) 0.039 Uiso calc R H
H15 1 0.3533(3) -0.0719(3) 0.33299(14) 0.039 Uiso calc R H
C17 1 0.1449(3) -0.1408(3) 0.41176(14) 0.0303(7) Uani d D C
H16 1 0.0683(3) -0.1084(3) 0.43707(14) 0.036 Uiso calc R H
H17 1 0.1232(3) -0.1386(3) 0.36317(14) 0.036 Uiso calc R H
C18 1 0.2181(3) 0.1132(3) 0.41267(14) 0.0279(7) Uani d D C
H18 1 0.2943(3) 0.1739(3) 0.41947(14) 0.033 Uiso calc R H
H19 1 0.1905(3) 0.1230(3) 0.36513(14) 0.033 Uiso calc R H
O3 1 0.4786(2) 0.0215(2) 0.39602(12) 0.0441(6) Uani d D O
H20 1 0.5426(25) 0.0018(34) 0.3764(15) 0.040(11) Uiso d D H
O4 1 0.1745(2) -0.2823(2) 0.43129(11) 0.0377(5) Uani d D O
H21 1 0.2055(34) -0.3265(37) 0.3981(15) 0.069(14) Uiso d D H
O5 1 0.1150(2) 0.1612(2) 0.45579(10) 0.0312(5) Uani d D O
H22 1 0.0466(23) 0.1418(30) 0.4358(13) 0.024(8) Uiso d D H

loop_
_atom_type_symbol
_atom_type_description
_atom_type_scat_dispersion_real
_atom_type_scat_dispersion_imag
_atom_type_scat_source
C C 0.0033 0.0016 'International Tables Vol C Tables 4.2.6.8 and 6.1.1.4'
H H 0.0000 0.0000 'International Tables Vol C Tables 4.2.6.8 and 6.1.1.4'
Cl Cl 0.1484 0.1585 'International Tables Vol C Tables 4.2.6.8 and 6.1.1.4'
N N 0.0061 0.0033 'International Tables Vol C Tables 4.2.6.8 and 6.1.1.4'
O O 0.0106 0.0060 'International Tables Vol C Tables 4.2.6.8 and 6.1.1.4'

loop_
_geom_angle_atom_site_label_1
_geom_angle_atom_site_label_2
_geom_angle_atom_site_label_3
_geom_angle
_geom_angle_publ_flag
C7 N1 C1 125.2(3) y
C7 N1 H1 115.(2) ?
C1 N1 H1 113.(2) ?
C6 C1 C2 119.4(3) ?
C6 C1 N1 121.9(3) ?
C2 C1 N1 118.6(3) ?
C3 C2 C1 117.9(3) ?
C3 C2 C13 120.1(3) ?
C1 C2 C13 122.0(3) ?
C4 C3 C2 122.3(3) ?
C4 C3 H2 118.9(2) ?
C2 C3 H2 118.9(2) ?
C5 C4 C3 119.2(3) ?
C5 C4 H3 120.4(2) ?
C3 C4 H3 120.4(2) ?
C4 C5 C6 120.1(3) ?
C4 C5 H4 119.9(2) ?
C6 C5 H4 119.9(2) ?
C5 C6 C1 121.1(3) ?
C5 C6 H5 119.5(2) ?
C1 C6 H5 119.5(2) ?
N1 C7 C8 123.5(3) ?
N1 C7 C12 121.1(3) ?
C8 C7 C12 115.2(2) ?
C9 C8 C7 122.2(3) ?
C9 C8 Cl2 117.5(2) ?
C7 C8 Cl2 120.3(2) ?
C10 C9 C8 120.2(3) ?
C10 C9 H6 119.9(2) ?
C8 C9 H6 119.9(2) ?
C11 C10 C9 119.5(3) ?
C11 C10 H7 120.2(2) ?
C9 C10 H7 120.2(2) ?
C12 C11 C10 120.0(3) ?
C12 C11 H8 120.0(2) ?
C10 C11 H8 120.0(2) ?
C11 C12 C7 122.7(3) ?
C11 C12 Cl1 118.4(2) ?
C7 C12 Cl1 118.9(2) ?
C2 C13 C14 115.2(2) y
C2 C13 H9 108.5(2) ?
C14 C13 H9 108.5(2) ?
C2 C13 H10 108.5(2) ?
C14 C13 H10 108.5(2) ?
H9 C13 H10 107.5 ?
O2 C14 O1 123.0(3) ?
O2 C14 C13 119.0(3) y
O1 C14 C13 118.0(2) y
C15 N2 H11 111.9(17) ?
C15 N2 H12 112.(2) ?
H11 N2 H12 107.(2) ?
C15 N2 H13 113.(2) ?
H11 N2 H13 107.(2) ?
H12 N2 H13 106.(2) ?
N2 C15 C17 107.9(2) ?
N2 C15 C16 108.1(2) ?
C17 C15 C16 111.5(2) ?
N2 C15 C18 108.8(2) ?
C17 C15 C18 110.8(2) ?
C16 C15 C18 109.7(2) ?
O3 C16 C15 108.4(2) ?
O3 C16 H14 110.0(2) ?
C15 C16 H14 110.0(2) ?
O3 C16 H15 110.01(15) ?
C15 C16 H15 110.01(15) ?
H14 C16 H15 108.4 ?
O4 C17 C15 112.1(2) ?
O4 C17 H16 109.2(2) ?
C15 C17 H16 109.20(15) ?
O4 C17 H17 109.20(14) ?
C15 C17 H17 109.20(14) ?
H16 C17 H17 107.9 ?
O5 C18 C15 114.0(2) ?
O5 C18 H18 108.75(14) ?
C15 C18 H18 108.75(14) ?
O5 C18 H19 108.75(14) ?
C15 C18 H19 108.75(14) ?
H18 C18 H19 107.6 ?
C16 O3 H20 111.(2) ?
C17 O4 H21 110.(3) ?
C18 O5 H22 106.0(19) ?

loop_
_geom_bond_atom_site_label_1
_geom_bond_atom_site_label_2
_geom_bond_site_symmetry_2
_geom_bond_distance
_geom_bond_publ_flag
Cl1 C12 . 1.741(3) ?
Cl2 C8 . 1.731(3) ?
N1 C7 . 1.385(3) y
N1 C1 . 1.404(4) y
N1 H1 . 0.83(3) ?
C1 C6 . 1.384(4) ?
C1 C2 . 1.401(4) ?
C2 C3 . 1.385(4) ?
C2 C13 . 1.502(4) ?
C3 C4 . 1.380(4) ?
C3 H2 . 0.93 ?
C4 C5 . 1.365(4) ?
C4 H3 . 0.93 ?
C5 C6 . 1.380(4) ?
C5 H4 . 0.93 ?
C6 H5 . 0.93 ?
C7 C8 . 1.400(4) ?
C7 C12 . 1.403(4) ?
C8 C9 . 1.379(4) ?
C9 C10 . 1.373(4) ?
C9 H6 . 0.93 ?
C10 C11 . 1.374(4) ?
C10 H7 . 0.93 ?
C11 C12 . 1.371(4) ?
C11 H8 . 0.93 ?
C13 C14 . 1.526(4) ?
C13 H9 . 0.97 ?
C13 H10 . 0.97 ?
C14 O2 . 1.240(3) y
C14 O1 . 1.259(3) y
N2 C15 . 1.499(3) y
N2 H11 . 0.91(2) ?
N2 H12 . 0.91(2) ?
N2 H13 . 0.91(2) ?
C15 C17 . 1.513(4) y
C15 C16 . 1.515(4) y
C15 C18 . 1.526(4) y
C16 O3 . 1.416(3) ?
C16 H14 . 0.97 ?
C16 H15 . 0.97 ?
C17 O4 . 1.416(3) ?
C17 H16 . 0.97 ?
C17 H17 . 0.97 ?
C18 O5 . 1.416(3) ?
C18 H18 . 0.97 ?
C18 H19 . 0.97 ?
O3 H20 . 0.78(2) ?
O4 H21 . 0.83(2) ?
O5 H22 . 0.82(2) ?

loop_
_cod_related_entry_id
_cod_related_entry_database
_cod_related_entry_code
1 ChemSpider 8063857
